data_7031606
loop_
_publ_author_name
'Clark, Ewan R.'
'Anwar, Muhammad U.'
'Leontowicz, Bryce J.'
'Beldjoudi, Yassine'
'Hayward, John J.'
'Chan, Wesley T. K.'
'Gavey, Emma L.'
'Pilkington, Melanie'
'Zysman-Colman, Eli'
'Rawson, Jeremy M.'

_publ_section_title
;
 Synthesis and characterisation of first row transition metal complexes of
 functionalized 1,2,4-benzothiadiazines.
;
_journal_issue 34
_journal_name_full 'Dalton transactions (Cambridge, England : 2003)'
_journal_page_first 12996
_journal_paper_doi 10.1039/c4dt01413h
_journal_volume 43
_journal_year 2014
_chemical_formula_moiety 'C24 H18 Cl2 Mn N6 S2'
_chemical_formula_sum 'C24 H18 Cl2 Mn N6 S2'
_chemical_formula_weight 580.40
_chemical_name_systematic
; 
 ? 
;
_space_group_IT_number 60
_symmetry_cell_setting orthorhombic
_symmetry_space_group_name_Hall '-P 2n 2ab'
_symmetry_space_group_name_H-M 'P b c n'
_atom_sites_solution_hydrogens geom
_atom_sites_solution_primary direct
_atom_sites_solution_secondary difmap
_audit_creation_method SHELXL-97
_cell_angle_alpha 90.00
_cell_angle_beta 90.00
_cell_angle_gamma 90.00
_cell_formula_units_Z 4
_cell_length_a 13.468(6)
_cell_length_b 9.758(4)
_cell_length_c 18.440(8)
_cell_measurement_reflns_used 4126
_cell_measurement_temperature 150(2)
_cell_measurement_theta_max 27.46
_cell_measurement_theta_min 2.58
_cell_volume 2423.4(18)
_computing_structure_refinement 'SHELXL-97 (Sheldrick, 2008)'
_computing_structure_solution 'SHELXS-97 (Sheldrick, 2008)'
_diffrn_ambient_temperature 150(2)
_diffrn_measured_fraction_theta_full 0.994
_diffrn_measured_fraction_theta_max 0.994
_diffrn_measurement_device_type 'Bruker APEX-II CCD'
_diffrn_measurement_method '\f and \w scans'
_diffrn_radiation_monochromator graphite
_diffrn_radiation_source 'fine-focus sealed tube'
_diffrn_radiation_type MoK\a
_diffrn_radiation_wavelength 0.71073
_diffrn_reflns_av_R_equivalents 0.0656
_diffrn_reflns_av_sigmaI/netI 0.0361
_diffrn_reflns_limit_h_max 17
_diffrn_reflns_limit_h_min -17
_diffrn_reflns_limit_k_max 12
_diffrn_reflns_limit_k_min -12
_diffrn_reflns_limit_l_max 23
_diffrn_reflns_limit_l_min -24
_diffrn_reflns_number 26085
_diffrn_reflns_theta_full 27.61
_diffrn_reflns_theta_max 27.61
_diffrn_reflns_theta_min 2.21
_exptl_absorpt_coefficient_mu 0.965
_exptl_absorpt_correction_T_max 0.9624
_exptl_absorpt_correction_T_min 0.8768
_exptl_absorpt_correction_type empirical
_exptl_absorpt_process_details sadabs
_exptl_crystal_colour red
_exptl_crystal_density_diffrn 1.591
_exptl_crystal_density_method 'not measured'
_exptl_crystal_description block
_exptl_crystal_F_000 1180
_exptl_crystal_size_max 0.14
_exptl_crystal_size_mid 0.04
_exptl_crystal_size_min 0.04
_refine_diff_density_max 0.380
_refine_diff_density_min -0.324
_refine_diff_density_rms 0.074
_refine_ls_extinction_method none
_refine_ls_goodness_of_fit_ref 1.156
_refine_ls_hydrogen_treatment constr
_refine_ls_matrix_type full
_refine_ls_number_parameters 169
_refine_ls_number_reflns 2803
_refine_ls_number_restraints 1
_refine_ls_restrained_S_all 1.156
_refine_ls_R_factor_all 0.0593
_refine_ls_R_factor_gt 0.0458
_refine_ls_shift/su_max 0.001
_refine_ls_shift/su_mean 0.000
_refine_ls_structure_factor_coef Fsqd
_refine_ls_weighting_details 'calc w=1/[\s^2^(Fo^2^)+(0.0368P)^2^+1.8870P] where P=(Fo^2^+2Fc^2^)/3'
_refine_ls_weighting_scheme calc
_refine_ls_wR_factor_gt 0.0951
_refine_ls_wR_factor_ref 0.1005
_reflns_number_gt 2375
_reflns_number_total 2803
_reflns_threshold_expression >2sigma(I)
_cod_data_source_file c4dt01413h2.cif
_cod_data_source_block cmpnd_1a
_cod_depositor_comments
;
The following automatic conversions were performed:

'_symmetry_cell_setting' value 'Orthorhombic' changed to
'orthorhombic' according to
/usr/data/users/saulius/crontab/automatic-downloads/rss-feeds/RSC/lib/dictionaries/cif_core.dic
dictionary named 'cif_core.dic' version 2.4.2 from 2011-04-26.

Automatic conversion script
Id: cif_fix_values 2281 2013-09-26 08:29:07Z andrius 

 Adding full bibliography for 7031606--7031613.cif.
;
_cod_original_cell_volume 2423.3(17)
_cod_original_sg_symbol_H-M Pbcn
_cod_database_code 7031606

loop_
_symmetry_equiv_pos_as_xyz
'x, y, z'
'-x+1/2, -y+1/2, z+1/2'
'-x, y, -z+1/2'
'x+1/2, -y+1/2, -z'
'-x, -y, -z'
'x-1/2, y-1/2, -z-1/2'
'x, -y, z-1/2'
'-x-1/2, y-1/2, z'

loop_
_atom_site_label
_atom_site_type_symbol
_atom_site_fract_x
_atom_site_fract_y
_atom_site_fract_z
_atom_site_U_iso_or_equiv
_atom_site_adp_type
_atom_site_occupancy
_atom_site_symmetry_multiplicity
_atom_site_calc_flag
_atom_site_refinement_flags
Mn Mn 0.5000 0.16114(5) 0.2500 0.01889(15) Uani 1 2 d S
Cl1 Cl 0.46170(4) 0.33081(7) 0.15535(3) 0.02343(16) Uani 1 1 d .
S1 S 0.51827(7) -0.04992(13) 0.39858(7) 0.0327(3) Uani 0.850(3) 1 d P
S1A S 0.5023(6) -0.0967(13) 0.3703(8) 0.0327(3) Uani 0.104(3) 1 d P
S1B S 0.5025(11) -0.149(2) 0.3379(12) 0.0327(3) Uani 0.046(2) 1 d P
N1 N 0.57468(15) -0.0025(2) 0.31820(12) 0.0250(5) Uani 1 1 d .
N2 N 0.72383(16) -0.1174(2) 0.34647(12) 0.0296(5) Uani 1 1 d .
H2 H 0.7884 -0.1168 0.3392 0.036 Uiso 1 1 calc R
N3 N 0.65517(15) 0.1256(2) 0.20725(11) 0.0207(4) Uani 1 1 d .
C11 C 0.5884(2) -0.1956(3) 0.42357(15) 0.0278(6) Uani 1 1 d .
C12 C 0.5504(2) -0.2875(3) 0.47280(15) 0.0288(6) Uani 1 1 d .
H12 H 0.4833 -0.2802 0.4883 0.035 Uiso 1 1 calc R
C13 C 0.6106(2) -0.3911(3) 0.49958(14) 0.0307(6) Uani 1 1 d .
H13 H 0.5849 -0.4548 0.5337 0.037 Uiso 1 1 calc R
C14 C 0.7076(2) -0.4017(3) 0.47675(15) 0.0316(6) Uani 1 1 d .
H14 H 0.7488 -0.4720 0.4958 0.038 Uiso 1 1 calc R
C15 C 0.7459(2) -0.3107(3) 0.42619(14) 0.0265(6) Uani 1 1 d .
H15 H 0.8128 -0.3187 0.4106 0.032 Uiso 1 1 calc R
C16 C 0.68582(19) -0.2082(3) 0.39871(14) 0.0240(5) Uani 1 1 d .
C20 C 0.66710(18) -0.0307(3) 0.30665(14) 0.0221(5) Uani 1 1 d .
C21 C 0.71554(18) 0.0414(2) 0.24468(13) 0.0194(5) Uani 1 1 d .
C22 C 0.8151(2) 0.0281(3) 0.22759(15) 0.0291(6) Uani 1 1 d .
H22 H 0.8564 -0.0318 0.2548 0.035 Uiso 1 1 calc R
C23 C 0.8538(2) 0.1028(3) 0.17062(16) 0.0361(7) Uani 1 1 d .
H23 H 0.9222 0.0960 0.1584 0.043 Uiso 1 1 calc R
C24 C 0.7916(2) 0.1870(3) 0.13199(16) 0.0366(7) Uani 1 1 d .
H24 H 0.8161 0.2389 0.0922 0.044 Uiso 1 1 calc R
C25 C 0.6932(2) 0.1951(3) 0.15167(14) 0.0288(6) Uani 1 1 d .
H25 H 0.6506 0.2529 0.1244 0.035 Uiso 1 1 calc R

loop_
_atom_site_aniso_label
_atom_site_aniso_U_11
_atom_site_aniso_U_22
_atom_site_aniso_U_33
_atom_site_aniso_U_23
_atom_site_aniso_U_13
_atom_site_aniso_U_12
Mn 0.0115(3) 0.0222(3) 0.0231(3) 0.000 0.0000(2) 0.000
Cl1 0.0173(3) 0.0289(3) 0.0241(3) 0.0020(3) 0.0007(2) 0.0047(2)
S1 0.0202(4) 0.0391(6) 0.0388(7) 0.0156(5) 0.0130(4) 0.0080(4)
S1A 0.0202(4) 0.0391(6) 0.0388(7) 0.0156(5) 0.0130(4) 0.0080(4)
S1B 0.0202(4) 0.0391(6) 0.0388(7) 0.0156(5) 0.0130(4) 0.0080(4)
N1 0.0163(10) 0.0269(12) 0.0318(12) 0.0079(9) 0.0037(9) -0.0013(9)
N2 0.0146(11) 0.0318(12) 0.0425(14) 0.0173(11) 0.0035(9) 0.0021(9)
N3 0.0170(10) 0.0237(11) 0.0213(10) 0.0009(9) 0.0006(8) 0.0025(9)
C11 0.0231(13) 0.0287(14) 0.0315(15) 0.0067(11) 0.0008(11) -0.0011(11)
C12 0.0276(14) 0.0294(14) 0.0293(15) 0.0028(12) 0.0036(11) -0.0074(12)
C13 0.0414(16) 0.0254(14) 0.0252(14) 0.0035(12) 0.0053(12) -0.0048(12)
C14 0.0428(17) 0.0258(15) 0.0262(14) 0.0046(11) 0.0056(12) 0.0086(12)
C15 0.0274(14) 0.0254(13) 0.0266(14) 0.0024(11) 0.0035(11) 0.0062(11)
C16 0.0241(13) 0.0203(13) 0.0274(14) 0.0037(11) 0.0003(11) -0.0027(10)
C20 0.0179(12) 0.0203(13) 0.0282(14) 0.0030(10) -0.0014(10) -0.0004(10)
C21 0.0174(12) 0.0197(12) 0.0212(12) -0.0021(10) -0.0006(9) 0.0029(9)
C22 0.0226(13) 0.0350(16) 0.0297(14) 0.0088(12) 0.0049(11) 0.0108(12)
C23 0.0226(14) 0.0488(19) 0.0370(16) 0.0128(14) 0.0114(12) 0.0131(13)
C24 0.0285(15) 0.0498(19) 0.0316(15) 0.0182(14) 0.0118(12) 0.0129(13)
C25 0.0255(14) 0.0342(16) 0.0268(14) 0.0111(12) 0.0047(11) 0.0104(12)

loop_
_atom_type_symbol
_atom_type_description
_atom_type_scat_dispersion_real
_atom_type_scat_dispersion_imag
_atom_type_scat_source
C C 0.0033 0.0016 'International Tables Vol C Tables 4.2.6.8 and 6.1.1.4'
H H 0.0000 0.0000 'International Tables Vol C Tables 4.2.6.8 and 6.1.1.4'
N N 0.0061 0.0033 'International Tables Vol C Tables 4.2.6.8 and 6.1.1.4'
S S 0.1246 0.1234 'International Tables Vol C Tables 4.2.6.8 and 6.1.1.4'
Cl Cl 0.1484 0.1585 'International Tables Vol C Tables 4.2.6.8 and 6.1.1.4'
Mn Mn 0.3368 0.7283 'International Tables Vol C Tables 4.2.6.8 and 6.1.1.4'

loop_
_geom_angle_atom_site_label_1
_geom_angle_atom_site_label_2
_geom_angle_atom_site_label_3
_geom_angle
_geom_angle_site_symmetry_1
_geom_angle_site_symmetry_3
N3 Mn N3 162.33(11) . 3_655
N3 Mn N1 71.04(8) . .
N3 Mn N1 96.23(8) 3_655 .
N3 Mn N1 96.23(8) . 3_655
N3 Mn N1 71.04(8) 3_655 3_655
N1 Mn N1 90.50(12) . 3_655
N3 Mn Cl1 92.85(6) . .
N3 Mn Cl1 99.03(6) 3_655 .
N1 Mn Cl1 163.77(5) . .
N1 Mn Cl1 89.27(7) 3_655 .
N3 Mn Cl1 99.03(6) . 3_655
N3 Mn Cl1 92.85(6) 3_655 3_655
N1 Mn Cl1 89.27(7) . 3_655
N1 Mn Cl1 163.77(5) 3_655 3_655
Cl1 Mn Cl1 95.42(5) . 3_655
N1 S1 C11 101.76(13) . .
N1 S1A C11 103.6(5) . .
N1 S1B C11 91.7(9) . .
C20 N1 S1A 123.1(4) . .
C20 N1 S1 120.48(19) . .
C20 N1 S1B 113.1(6) . .
C20 N1 Mn 119.08(17) . .
S1A N1 Mn 117.0(3) . .
S1 N1 Mn 117.98(11) . .
S1B N1 Mn 116.1(5) . .
C20 N2 C16 124.0(2) . .
C20 N2 H2 118.0 . .
C16 N2 H2 118.0 . .
C25 N3 C21 118.2(2) . .
C25 N3 Mn 123.10(17) . .
C21 N3 Mn 118.25(16) . .
C12 C11 C16 120.7(3) . .
C12 C11 S1 119.8(2) . .
C16 C11 S1 119.2(2) . .
C12 C11 S1A 118.0(3) . .
C16 C11 S1A 118.3(3) . .
C12 C11 S1B 116.9(5) . .
C16 C11 S1B 107.6(5) . .
C11 C12 C13 119.5(3) . .
C11 C12 H12 120.3 . .
C13 C12 H12 120.3 . .
C14 C13 C12 120.1(3) . .
C14 C13 H13 120.0 . .
C12 C13 H13 120.0 . .
C13 C14 C15 120.7(3) . .
C13 C14 H14 119.7 . .
C15 C14 H14 119.7 . .
C16 C15 C14 119.5(3) . .
C16 C15 H15 120.2 . .
C14 C15 H15 120.2 . .
C15 C16 C11 119.6(2) . .
C15 C16 N2 119.6(2) . .
C11 C16 N2 120.8(2) . .
N1 C20 N2 125.9(2) . .
N1 C20 C21 116.5(2) . .
N2 C20 C21 117.6(2) . .
N3 C21 C22 121.7(2) . .
N3 C21 C20 114.6(2) . .
C22 C21 C20 123.6(2) . .
C23 C22 C21 119.3(2) . .
C23 C22 H22 120.3 . .
C21 C22 H22 120.3 . .
C24 C23 C22 118.7(3) . .
C24 C23 H23 120.7 . .
C22 C23 H23 120.7 . .
C23 C24 C25 119.0(3) . .
C23 C24 H24 120.5 . .
C25 C24 H24 120.5 . .
N3 C25 C24 123.0(2) . .
N3 C25 H25 118.5 . .
C24 C25 H25 118.5 . .

loop_
_geom_bond_atom_site_label_1
_geom_bond_atom_site_label_2
_geom_bond_distance
_geom_bond_site_symmetry_2
Mn N3 2.260(2) .
Mn N3 2.260(2) 3_655
Mn N1 2.268(2) .
Mn N1 2.268(2) 3_655
Mn Cl1 2.4604(10) .
Mn Cl1 2.4604(10) 3_655
S1 N1 1.729(2) .
S1 C11 1.768(3) .
S1A N1 1.649(8) .
S1A C11 1.801(9) .
S1B N1 1.765(18) .
S1B C11 2.010(19) .
N1 C20 1.293(3) .
N2 C20 1.356(3) .
N2 C16 1.405(3) .
N2 H2 0.8800 .
N3 C25 1.332(3) .
N3 C21 1.346(3) .
C11 C12 1.375(4) .
C11 C16 1.395(4) .
C12 C13 1.387(4) .
C12 H12 0.9500 .
C13 C14 1.377(4) .
C13 H13 0.9500 .
C14 C15 1.387(4) .
C14 H14 0.9500 .
C15 C16 1.382(4) .
C15 H15 0.9500 .
C20 C21 1.492(3) .
C21 C22 1.384(4) .
C22 C23 1.380(4) .
C22 H22 0.9500 .
C23 C24 1.373(4) .
C23 H23 0.9500 .
C24 C25 1.376(4) .
C24 H24 0.9500 .
C25 H25 0.9500 .
